data_4332522
loop_
_publ_author_name
'Huang, Bor-Hunn'
'Ko, Bao-Tsan'
'Athar, Taimur'
'Lin, Chu-Chieh'

_publ_section_title
;
 Synthesis, Characterization, and Structural Determination of Polynuclear
 Lithium Aggregates and Factors Affecting Their Aggregation
;
_journal_issue 18
_journal_name_full 'Inorganic Chemistry'
_journal_page_first 7348
_journal_page_last 7356
_journal_paper_doi 10.1021/ic060467w
_journal_volume 45
_journal_year 2006
_chemical_formula_sum 'C72 H114 Li6 O9'
_chemical_formula_weight 1165.27
_chemical_name_systematic
; 
 ? 
;
_space_group_IT_number 9
_symmetry_cell_setting monoclinic
_symmetry_space_group_name_Hall 'C -2yc'
_symmetry_space_group_name_H-M 'C 1 c 1'
_atom_sites_solution_hydrogens geom
_atom_sites_solution_primary direct
_atom_sites_solution_secondary difmap
_audit_creation_method SHELXL-97
_cell_angle_alpha 90.00
_cell_angle_beta 114.063(2)
_cell_angle_gamma 90.00
_cell_formula_units_Z 4
_cell_length_a 22.535(2)
_cell_length_b 19.1567(18)
_cell_length_c 18.9544(18)
_cell_measurement_reflns_used 2115
_cell_measurement_temperature 293(2)
_cell_measurement_theta_max 18.102
_cell_measurement_theta_min 2.352
_cell_volume 7471.5(12)
_computing_cell_refinement 'Bruker SMART'
_computing_data_collection 'Bruker SMART'
_computing_data_reduction 'Bruker SHELXTL'
_computing_molecular_graphics 'Bruker SHELXTL'
_computing_publication_material 'Bruker SHELXTL'
_computing_structure_refinement 'SHELXL-97 (Sheldrick, 1997)'
_computing_structure_solution 'SHELXS-97 (Sheldrick, 1990)'
_diffrn_ambient_temperature 293(2)
_diffrn_measured_fraction_theta_full 0.996
_diffrn_measured_fraction_theta_max 0.996
_diffrn_measurement_device_type 'CCD area detector'
_diffrn_measurement_method 'phi and omega scans'
_diffrn_radiation_monochromator graphite
_diffrn_radiation_source 'fine-focus sealed tube'
_diffrn_radiation_type MoK\a
_diffrn_radiation_wavelength 0.71073
_diffrn_reflns_av_R_equivalents 0.0720
_diffrn_reflns_av_sigmaI/netI 0.1769
_diffrn_reflns_limit_h_max 27
_diffrn_reflns_limit_h_min -27
_diffrn_reflns_limit_k_max 19
_diffrn_reflns_limit_k_min -23
_diffrn_reflns_limit_l_max 23
_diffrn_reflns_limit_l_min -23
_diffrn_reflns_number 21050
_diffrn_reflns_theta_full 26.01
_diffrn_reflns_theta_max 26.01
_diffrn_reflns_theta_min 1.98
_exptl_absorpt_coefficient_mu 0.065
_exptl_absorpt_correction_T_max 1.000
_exptl_absorpt_correction_T_min 0.654
_exptl_absorpt_correction_type SADABS
_exptl_crystal_colour colorless
_exptl_crystal_density_diffrn 1.036
_exptl_crystal_density_method 'not measured'
_exptl_crystal_description parallelpiped
_exptl_crystal_F_000 2544
_exptl_crystal_size_max 0.59
_exptl_crystal_size_mid 0.16
_exptl_crystal_size_min 0.15
_refine_diff_density_max 0.237
_refine_diff_density_min -0.171
_refine_diff_density_rms 0.037
_refine_ls_abs_structure_details 'Flack H D (1983), Acta Cryst. A39, 876-881'
_refine_ls_abs_structure_Flack 1.1(15)
_refine_ls_extinction_coef 0.0019(2)
_refine_ls_extinction_expression Fc^*^=kFc[1+0.001xFc^2^\l^3^/sin(2\q)]^-1/4^
_refine_ls_extinction_method SHELXL
_refine_ls_goodness_of_fit_ref 0.765
_refine_ls_hydrogen_treatment mixed
_refine_ls_matrix_type full
_refine_ls_number_parameters 785
_refine_ls_number_reflns 12915
_refine_ls_number_restraints 2
_refine_ls_restrained_S_all 0.765
_refine_ls_R_factor_all 0.2075
_refine_ls_R_factor_gt 0.0600
_refine_ls_shift/su_max 0.164
_refine_ls_shift/su_mean 0.009
_refine_ls_structure_factor_coef Fsqd
_refine_ls_weighting_details 'calc w=1/[\s^2^(Fo^2^)+(0.1000P)^2^+0.0000P] where P=(Fo^2^+2Fc^2^)/3'
_refine_ls_weighting_scheme calc
_refine_ls_wR_factor_gt 0.1370
_refine_ls_wR_factor_ref 0.2011
_reflns_number_gt 4328
_reflns_number_total 12915
_reflns_threshold_expression >2sigma(I)
_cod_data_source_file ic060467wsup7.cif
_cod_data_source_block 10
_cod_depositor_comments
;
The following automatic conversions were performed:

'_symmetry_cell_setting' value 'Monoclinic' changed to 'monoclinic'
according to /home/saulius/struct/CIF-dictionaries/cif_core.dic
dictionary named 'cif_core.dic' version 2.4.2 from 2011-04-26.

Automatic conversion script
Id: cif_fix_values 1891 2012-01-12 08:04:46Z andrius 
;
_cod_original_sg_symbol_H-M Cc
_cod_database_code 4332522

loop_
_symmetry_equiv_pos_as_xyz
'x, y, z'
'x, -y, z+1/2'
'x+1/2, y+1/2, z'
'x+1/2, -y+1/2, z+1/2'

loop_
_atom_site_label
_atom_site_type_symbol
_atom_site_fract_x
_atom_site_fract_y
_atom_site_fract_z
_atom_site_U_iso_or_equiv
_atom_site_adp_type
_atom_site_occupancy
_atom_site_symmetry_multiplicity
_atom_site_calc_flag
_atom_site_refinement_flags
Li1 Li 0.3938(5) 0.2570(5) 0.9747(6) 0.073(3) Uani 1 1 d .
Li2 Li 0.5147(5) 0.1369(5) 1.0795(6) 0.072(3) Uani 1 1 d .
Li3 Li 0.4167(5) 0.1845(6) 1.0900(6) 0.074(3) Uani 1 1 d .
Li4 Li 0.4288(4) 0.0730(5) 0.9684(6) 0.069(3) Uani 1 1 d .
Li5 Li 0.4975(5) 0.2255(5) 0.9674(6) 0.070(3) Uani 1 1 d .
Li6 Li 0.3389(5) 0.0923(5) 1.0073(6) 0.071(3) Uani 1 1 d .
O1 O 0.42548(18) 0.27872(19) 0.9057(2) 0.0671(11) Uani 1 1 d .
O2 O 0.50344(17) 0.11890(17) 0.9733(2) 0.0587(10) Uani 1 1 d .
O3 O 0.47907(18) 0.2314(2) 1.0655(2) 0.0662(11) Uani 1 1 d .
O4 O 0.5759(2) 0.2804(3) 1.0258(3) 0.0988(15) Uani 1 1 d .
O5 O 0.34002(18) 0.20289(19) 1.0070(2) 0.0640(10) Uani 1 1 d .
O6 O 0.34598(18) 0.05392(19) 0.9207(2) 0.0621(10) Uani 1 1 d .
O7 O 0.43451(18) 0.0913(2) 1.0754(2) 0.0663(11) Uani 1 1 d .
O8 O 0.5572(3) 0.1022(3) 1.1912(3) 0.0992(15) Uani 1 1 d .
O9 O 0.2820(2) 0.0484(2) 1.0500(3) 0.0862(13) Uani 1 1 d .
C1 C 0.4102(3) 0.2924(3) 0.8311(3) 0.0575(15) Uani 1 1 d .
C2 C 0.3947(3) 0.3604(3) 0.7998(4) 0.0648(16) Uani 1 1 d .
C3 C 0.3825(3) 0.3704(3) 0.7223(4) 0.0675(16) Uani 1 1 d .
H3A H 0.3743 0.4156 0.7027 0.081 Uiso 1 1 calc R
C4 C 0.3818(3) 0.3170(3) 0.6725(3) 0.0634(16) Uani 1 1 d .
C5 C 0.3941(3) 0.2504(3) 0.7036(3) 0.0633(16) Uani 1 1 d .
H5A H 0.3926 0.2132 0.6714 0.076 Uiso 1 1 calc R
C6 C 0.4088(3) 0.2369(3) 0.7815(3) 0.0598(15) Uani 1 1 d .
C7 C 0.4237(3) 0.1631(3) 0.8144(3) 0.0605(16) Uani 1 1 d .
H7A H 0.4108 0.1614 0.8579 0.073 Uiso 1 1 calc R
C8 C 0.4968(3) 0.1443(3) 0.8475(3) 0.0572(15) Uani 1 1 d .
C9 C 0.5280(3) 0.1505(3) 0.7964(3) 0.0617(16) Uani 1 1 d .
H9A H 0.5056 0.1700 0.7478 0.074 Uiso 1 1 calc R
C10 C 0.5909(3) 0.1281(3) 0.8174(3) 0.0610(16) Uani 1 1 d .
C11 C 0.6206(3) 0.0926(3) 0.8877(4) 0.0675(17) Uani 1 1 d .
H11A H 0.6612 0.0727 0.8999 0.081 Uiso 1 1 calc R
C12 C 0.5921(3) 0.0856(3) 0.9405(3) 0.0598(15) Uani 1 1 d .
C13 C 0.5289(3) 0.1154(3) 0.9196(4) 0.0551(15) Uani 1 1 d .
C14 C 0.3929(4) 0.4228(3) 0.8512(4) 0.087(2) Uani 1 1 d .
C15 C 0.3429(5) 0.4092(4) 0.8834(6) 0.139(4) Uani 1 1 d .
H15A H 0.3543 0.3677 0.9145 0.208 Uiso 1 1 calc R
H15B H 0.3010 0.4031 0.8416 0.208 Uiso 1 1 calc R
H15C H 0.3414 0.4482 0.9145 0.208 Uiso 1 1 calc R
C16 C 0.4596(5) 0.4345(4) 0.9150(5) 0.123(3) Uani 1 1 d .
H16A H 0.4732 0.3933 0.9463 0.185 Uiso 1 1 calc R
H16B H 0.4580 0.4731 0.9465 0.185 Uiso 1 1 calc R
H16C H 0.4901 0.4446 0.8928 0.185 Uiso 1 1 calc R
C17 C 0.3744(5) 0.4920(4) 0.8048(5) 0.135(3) Uani 1 1 d .
H17A H 0.3752 0.5295 0.8388 0.202 Uiso 1 1 calc R
H17B H 0.3316 0.4879 0.7644 0.202 Uiso 1 1 calc R
H17C H 0.4051 0.5015 0.7827 0.202 Uiso 1 1 calc R
C18 C 0.3680(3) 0.3280(4) 0.5877(4) 0.0731(17) Uani 1 1 d .
C19 C 0.3019(4) 0.2919(4) 0.5376(4) 0.106(2) Uani 1 1 d .
H19A H 0.2677 0.3132 0.5480 0.158 Uiso 1 1 calc R
H19B H 0.3044 0.2431 0.5504 0.158 Uiso 1 1 calc R
H19C H 0.2929 0.2971 0.4839 0.158 Uiso 1 1 calc R
C20 C 0.3646(4) 0.4049(4) 0.5666(4) 0.108(2) Uani 1 1 d .
H20A H 0.4053 0.4269 0.5971 0.162 Uiso 1 1 calc R
H20B H 0.3305 0.4269 0.5765 0.162 Uiso 1 1 calc R
H20C H 0.3558 0.4094 0.5128 0.162 Uiso 1 1 calc R
C21 C 0.4189(4) 0.2915(4) 0.5670(4) 0.107(2) Uani 1 1 d .
H21A H 0.4607 0.3120 0.5958 0.160 Uiso 1 1 calc R
H21B H 0.4078 0.2966 0.5127 0.160 Uiso 1 1 calc R
H21C H 0.4202 0.2428 0.5795 0.160 Uiso 1 1 calc R
C22 C 0.3855(3) 0.1065(3) 0.7587(4) 0.0746(18) Uani 1 1 d .
H22A H 0.3401 0.1177 0.7380 0.112 Uiso 1 1 calc R
H22B H 0.3927 0.0626 0.7855 0.112 Uiso 1 1 calc R
H22C H 0.3996 0.1032 0.7174 0.112 Uiso 1 1 calc R
C23 C 0.6283(3) 0.1415(3) 0.7676(4) 0.0705(18) Uani 1 1 d .
C24 C 0.5826(5) 0.1493(8) 0.6841(5) 0.224(7) Uani 1 1 d .
H24A H 0.5542 0.1882 0.6784 0.336 Uiso 1 1 calc R
H24B H 0.5573 0.1075 0.6668 0.336 Uiso 1 1 calc R
H24C H 0.6072 0.1571 0.6536 0.336 Uiso 1 1 calc R
C25 C 0.6629(7) 0.2032(7) 0.7872(7) 0.268(10) Uani 1 1 d .
H25A H 0.6924 0.2019 0.8408 0.401 Uiso 1 1 calc R
H25B H 0.6334 0.2416 0.7786 0.401 Uiso 1 1 calc R
H25C H 0.6870 0.2090 0.7560 0.401 Uiso 1 1 calc R
C26 C 0.6664(7) 0.0809(7) 0.7633(9) 0.281(11) Uani 1 1 d .
H26A H 0.6987 0.0704 0.8139 0.422 Uiso 1 1 calc R
H26B H 0.6872 0.0912 0.7293 0.422 Uiso 1 1 calc R
H26C H 0.6381 0.0415 0.7438 0.422 Uiso 1 1 calc R
C27 C 0.6268(3) 0.0434(3) 1.0145(4) 0.0727(18) Uani 1 1 d .
C28 C 0.6869(4) 0.0063(4) 1.0162(5) 0.110(3) Uani 1 1 d .
H28A H 0.7166 0.0400 1.0116 0.165 Uiso 1 1 calc R
H28B H 0.6747 -0.0261 0.9741 0.165 Uiso 1 1 calc R
H28C H 0.7075 -0.0184 1.0642 0.165 Uiso 1 1 calc R
C29 C 0.5817(4) -0.0118(4) 1.0228(5) 0.112(3) Uani 1 1 d .
H29A H 0.5684 -0.0430 0.9794 0.168 Uiso 1 1 calc R
H29B H 0.5441 0.0103 1.0246 0.168 Uiso 1 1 calc R
H29C H 0.6041 -0.0377 1.0696 0.168 Uiso 1 1 calc R
C30 C 0.6507(4) 0.0926(4) 1.0854(4) 0.098(2) Uani 1 1 d .
H30A H 0.6799 0.1266 1.0802 0.148 Uiso 1 1 calc R
H30B H 0.6728 0.0658 1.1316 0.148 Uiso 1 1 calc R
H30C H 0.6141 0.1159 1.0885 0.148 Uiso 1 1 calc R
C31 C 0.5149(4) 0.2911(4) 1.1020(4) 0.096(2) Uani 1 1 d .
H31A H 0.5196 0.2922 1.1552 0.116 Uiso 1 1 calc R
H31B H 0.4909 0.3324 1.0764 0.116 Uiso 1 1 calc R
C32 C 0.5795(4) 0.2932(5) 1.1010(5) 0.116(3) Uani 1 1 d .
H32A H 0.5989 0.3387 1.1185 0.139 Uiso 1 1 calc R
H32B H 0.6071 0.2583 1.1363 0.139 Uiso 1 1 calc R
C33 C 0.6338(5) 0.2964(5) 1.0167(7) 0.143(4) Uani 1 1 d .
H33A H 0.6494 0.3421 1.0384 0.172 Uiso 1 1 calc R
H33B H 0.6670 0.2623 1.0443 0.172 Uiso 1 1 calc R
C34 C 0.6224(5) 0.2958(5) 0.9390(6) 0.154(4) Uani 1 1 d .
H34A H 0.6621 0.3062 0.9337 0.231 Uiso 1 1 calc R
H34B H 0.5903 0.3304 0.9120 0.231 Uiso 1 1 calc R
H34C H 0.6070 0.2506 0.9176 0.231 Uiso 1 1 calc R
C41 C 0.2753(3) 0.2137(3) 0.9850(4) 0.0600(16) Uani 1 1 d .
C42 C 0.2516(3) 0.2457(3) 1.0358(4) 0.0688(17) Uani 1 1 d .
C43 C 0.1851(4) 0.2475(3) 1.0138(5) 0.0780(19) Uani 1 1 d .
H43A H 0.1694 0.2690 1.0469 0.094 Uiso 1 1 calc R
C44 C 0.1408(3) 0.2195(3) 0.9464(5) 0.0792(19) Uani 1 1 d .
C45 C 0.1651(3) 0.1932(3) 0.8937(4) 0.0738(18) Uani 1 1 d .
H45A H 0.1361 0.1779 0.8454 0.089 Uiso 1 1 calc R
C46 C 0.2315(3) 0.1895(3) 0.9126(4) 0.0585(15) Uani 1 1 d .
C47 C 0.2550(3) 0.1609(3) 0.8521(3) 0.0588(15) Uani 1 1 d .
H47A H 0.3025 0.1648 0.8751 0.071 Uiso 1 1 calc R
C48 C 0.2392(3) 0.0840(3) 0.8342(3) 0.0527(14) Uani 1 1 d .
C49 C 0.1771(3) 0.0630(3) 0.7855(3) 0.0663(16) Uani 1 1 d .
H49A H 0.1458 0.0970 0.7618 0.080 Uiso 1 1 calc R
C50 C 0.1597(3) -0.0068(4) 0.7705(4) 0.0726(18) Uani 1 1 d .
C51 C 0.2095(4) -0.0556(4) 0.8033(4) 0.0770(19) Uani 1 1 d .
H51A H 0.1995 -0.1026 0.7927 0.092 Uiso 1 1 calc R
C52 C 0.2727(3) -0.0380(3) 0.8507(3) 0.0616(16) Uani 1 1 d .
C53 C 0.2876(3) 0.0334(3) 0.8691(3) 0.0559(15) Uani 1 1 d .
C54 C 0.2989(4) 0.2809(4) 1.1115(4) 0.091(2) Uani 1 1 d .
C55 C 0.3439(5) 0.2277(5) 1.1667(5) 0.143(4) Uani 1 1 d .
H55A H 0.3693 0.2054 1.1430 0.214 Uiso 1 1 calc R
H55B H 0.3186 0.1932 1.1789 0.214 Uiso 1 1 calc R
H55C H 0.3723 0.2507 1.2133 0.214 Uiso 1 1 calc R
C56 C 0.3358(5) 0.3391(5) 1.0933(6) 0.148(4) Uani 1 1 d .
H56A H 0.3609 0.3202 1.0673 0.222 Uiso 1 1 calc R
H56B H 0.3643 0.3612 1.1404 0.222 Uiso 1 1 calc R
H56C H 0.3056 0.3729 1.0605 0.222 Uiso 1 1 calc R
C57 C 0.2627(4) 0.3166(5) 1.1549(5) 0.134(3) Uani 1 1 d .
H57A H 0.2936 0.3382 1.2009 0.201 Uiso 1 1 calc R
H57B H 0.2380 0.2825 1.1684 0.201 Uiso 1 1 calc R
H57C H 0.2340 0.3516 1.1223 0.201 Uiso 1 1 calc R
C58 C 0.0667(4) 0.2162(4) 0.9271(5) 0.097(2) Uani 1 1 d .
C59 C 0.0433(4) 0.2836(7) 0.9427(9) 0.235(8) Uani 1 1 d .
H59A H -0.0022 0.2803 0.9313 0.352 Uiso 1 1 calc R
H59B H 0.0500 0.3190 0.9108 0.352 Uiso 1 1 calc R
H59C H 0.0668 0.2957 0.9961 0.352 Uiso 1 1 calc R
C60 C 0.0569(5) 0.1652(8) 0.9773(9) 0.254(9) Uani 1 1 d .
H60A H 0.0115 0.1624 0.9664 0.381 Uiso 1 1 calc R
H60B H 0.0808 0.1788 1.0301 0.381 Uiso 1 1 calc R
H60C H 0.0720 0.1205 0.9686 0.381 Uiso 1 1 calc R
C61 C 0.0265(5) 0.1996(9) 0.8462(8) 0.262(9) Uani 1 1 d .
H61A H -0.0183 0.1975 0.8383 0.394 Uiso 1 1 calc R
H61B H 0.0395 0.1552 0.8335 0.394 Uiso 1 1 calc R
H61C H 0.0320 0.2351 0.8136 0.394 Uiso 1 1 calc R
C62 C 0.2300(3) 0.2083(3) 0.7794(4) 0.0759(18) Uani 1 1 d .
H62A H 0.2453 0.1907 0.7425 0.114 Uiso 1 1 calc R
H62B H 0.2458 0.2550 0.7938 0.114 Uiso 1 1 calc R
H62C H 0.1833 0.2085 0.7569 0.114 Uiso 1 1 calc R
C63 C 0.0903(3) -0.0299(4) 0.7237(4) 0.089(2) Uani 1 1 d .
C64 C 0.0529(6) 0.0197(8) 0.6686(12) 0.403(18) Uani 1 1 d .
H64A H 0.0093 0.0027 0.6420 0.604 Uiso 1 1 calc R
H64B H 0.0717 0.0276 0.6321 0.604 Uiso 1 1 calc R
H64C H 0.0522 0.0628 0.6942 0.604 Uiso 1 1 calc R
C65 C 0.0617(6) -0.0548(13) 0.7697(8) 0.357(15) Uani 1 1 d .
H65A H 0.0178 -0.0686 0.7383 0.535 Uiso 1 1 calc R
H65B H 0.0615 -0.0190 0.8051 0.535 Uiso 1 1 calc R
H65C H 0.0857 -0.0944 0.7983 0.535 Uiso 1 1 calc R
C66 C 0.0873(7) -0.0901(10) 0.6734(12) 0.332(14) Uani 1 1 d .
H66A H 0.0428 -0.1037 0.6451 0.497 Uiso 1 1 calc R
H66B H 0.1112 -0.1285 0.7047 0.497 Uiso 1 1 calc R
H66C H 0.1060 -0.0772 0.6379 0.497 Uiso 1 1 calc R
C67 C 0.3254(3) -0.0944(3) 0.8840(4) 0.0738(18) Uani 1 1 d .
C68 C 0.2987(4) -0.1680(3) 0.8532(5) 0.113(3) Uani 1 1 d .
H68A H 0.2635 -0.1791 0.8674 0.169 Uiso 1 1 calc R
H68B H 0.3327 -0.2019 0.8752 0.169 Uiso 1 1 calc R
H68C H 0.2834 -0.1686 0.7979 0.169 Uiso 1 1 calc R
C69 C 0.3812(3) -0.0800(4) 0.8603(5) 0.102(2) Uani 1 1 d .
H69A H 0.3999 -0.0353 0.8799 0.153 Uiso 1 1 calc R
H69B H 0.3651 -0.0800 0.8050 0.153 Uiso 1 1 calc R
H69C H 0.4137 -0.1156 0.8811 0.153 Uiso 1 1 calc R
C70 C 0.3513(4) -0.0961(4) 0.9732(4) 0.105(2) Uani 1 1 d .
H70A H 0.3682 -0.0510 0.9937 0.158 Uiso 1 1 calc R
H70B H 0.3853 -0.1303 0.9933 0.158 Uiso 1 1 calc R
H70C H 0.3166 -0.1081 0.9880 0.158 Uiso 1 1 calc R
C71 C 0.4601(3) 0.0374(4) 1.1316(4) 0.087(2) Uani 1 1 d .
H71A H 0.4812 0.0024 1.1128 0.105 Uiso 1 1 calc R
H71B H 0.4251 0.0151 1.1403 0.105 Uiso 1 1 calc R
C72 C 0.5087(4) 0.0681(4) 1.2066(4) 0.102(2) Uani 1 1 d .
H72A H 0.4872 0.1010 1.2274 0.122 Uiso 1 1 calc R
H72B H 0.5278 0.0314 1.2443 0.122 Uiso 1 1 calc R
C73 C 0.6058(6) 0.1429(6) 1.2552(5) 0.149(4) Uani 1 1 d .
H73A H 0.6335 0.1667 1.2349 0.179 Uiso 1 1 calc R
H73B H 0.5826 0.1787 1.2700 0.179 Uiso 1 1 calc R
C74 C 0.6435(6) 0.1103(6) 1.3179(6) 0.186(5) Uani 1 1 d .
H74A H 0.6702 0.1435 1.3552 0.280 Uiso 1 1 calc R
H74B H 0.6706 0.0780 1.3059 0.280 Uiso 1 1 calc R
H74C H 0.6173 0.0853 1.3388 0.280 Uiso 1 1 calc R
C75 C 0.2901(5) 0.0302(7) 1.1249(5) 0.188(6) Uani 1 1 d .
H75A H 0.2935 0.0718 1.1555 0.226 Uiso 1 1 calc R
H75B H 0.3293 0.0028 1.1499 0.226 Uiso 1 1 calc R
C76 C 0.2343(5) -0.0098(10) 1.1178(7) 0.255(9) Uani 1 1 d .
H76A H 0.2469 -0.0577 1.1333 0.306 Uiso 1 1 calc R
H76B H 0.2153 0.0095 1.1511 0.306 Uiso 1 1 calc R
C77 C 0.1898(6) -0.0078(7) 1.0420(8) 0.181(5) Uani 1 1 d .
H77A H 0.1496 0.0134 1.0388 0.217 Uiso 1 1 calc R
H77B H 0.1802 -0.0548 1.0214 0.217 Uiso 1 1 calc R
C78 C 0.2155(5) 0.0309(6) 0.9995(5) 0.146(4) Uani 1 1 d .
H78A H 0.1903 0.0731 0.9802 0.175 Uiso 1 1 calc R
H78B H 0.2146 0.0039 0.9557 0.175 Uiso 1 1 calc R

loop_
_atom_site_aniso_label
_atom_site_aniso_U_11
_atom_site_aniso_U_22
_atom_site_aniso_U_33
_atom_site_aniso_U_23
_atom_site_aniso_U_13
_atom_site_aniso_U_12
Li1 0.075(7) 0.082(7) 0.081(8) -0.012(6) 0.051(6) -0.008(5)
Li2 0.068(7) 0.076(7) 0.074(7) -0.008(6) 0.033(6) -0.006(5)
Li3 0.063(7) 0.101(9) 0.069(7) -0.010(6) 0.037(6) -0.006(6)
Li4 0.043(6) 0.078(7) 0.079(7) -0.013(6) 0.018(6) -0.015(5)
Li5 0.075(7) 0.080(7) 0.064(6) -0.003(5) 0.037(6) 0.001(5)
Li6 0.068(7) 0.085(7) 0.064(7) -0.007(5) 0.033(6) -0.007(5)
O1 0.080(3) 0.067(3) 0.063(3) 0.001(2) 0.039(2) 0.000(2)
O2 0.060(2) 0.068(3) 0.059(2) -0.001(2) 0.036(2) 0.0011(19)
O3 0.072(3) 0.071(3) 0.062(3) -0.010(2) 0.035(2) -0.012(2)
O4 0.076(3) 0.123(4) 0.106(4) -0.010(3) 0.046(3) -0.029(3)
O5 0.054(3) 0.082(3) 0.064(3) -0.002(2) 0.032(2) 0.008(2)
O6 0.056(3) 0.065(2) 0.066(3) 0.002(2) 0.025(2) -0.004(2)
O7 0.063(3) 0.079(3) 0.061(3) 0.012(2) 0.030(2) 0.006(2)
O8 0.092(4) 0.125(4) 0.077(4) -0.002(3) 0.030(3) -0.004(3)
O9 0.069(3) 0.106(3) 0.093(4) 0.015(3) 0.043(3) -0.009(2)
C1 0.057(4) 0.067(4) 0.053(4) 0.002(3) 0.027(3) 0.001(3)
C2 0.074(4) 0.055(4) 0.070(4) 0.000(3) 0.035(4) 0.006(3)
C3 0.067(4) 0.067(4) 0.069(5) 0.010(4) 0.028(4) 0.000(3)
C4 0.070(4) 0.065(4) 0.060(4) 0.002(4) 0.032(4) 0.006(3)
C5 0.057(4) 0.074(5) 0.062(4) -0.004(3) 0.027(3) 0.000(3)
C6 0.058(4) 0.069(4) 0.058(4) 0.004(3) 0.028(3) -0.002(3)
C7 0.055(4) 0.063(4) 0.065(4) -0.005(3) 0.026(3) -0.006(3)
C8 0.061(4) 0.062(4) 0.059(4) -0.006(3) 0.036(4) -0.006(3)
C9 0.078(5) 0.058(4) 0.060(4) 0.001(3) 0.039(4) -0.001(3)
C10 0.063(4) 0.069(4) 0.062(4) 0.001(3) 0.037(4) -0.007(3)
C11 0.073(4) 0.065(4) 0.078(5) 0.005(3) 0.045(4) 0.006(3)
C12 0.063(4) 0.060(4) 0.066(4) 0.002(3) 0.037(4) -0.005(3)
C13 0.065(4) 0.047(4) 0.067(4) -0.008(3) 0.040(4) -0.011(3)
C14 0.120(7) 0.059(5) 0.089(5) 0.001(4) 0.049(5) 0.018(4)
C15 0.186(10) 0.112(7) 0.182(9) -0.007(6) 0.141(9) 0.017(6)
C16 0.163(9) 0.091(6) 0.098(6) -0.028(5) 0.035(7) -0.018(5)
C17 0.208(10) 0.083(6) 0.123(7) 0.009(5) 0.078(7) 0.038(6)
C18 0.061(4) 0.090(5) 0.064(4) 0.014(4) 0.021(4) -0.003(4)
C19 0.095(6) 0.143(7) 0.069(5) -0.002(5) 0.023(5) -0.010(5)
C20 0.139(7) 0.099(6) 0.079(5) 0.012(4) 0.036(5) -0.012(5)
C21 0.114(6) 0.143(7) 0.079(5) 0.004(5) 0.055(5) 0.007(5)
C22 0.076(4) 0.065(4) 0.083(5) -0.009(3) 0.032(4) -0.008(3)
C23 0.084(5) 0.075(4) 0.076(5) 0.004(3) 0.057(4) -0.011(4)
C24 0.167(11) 0.46(2) 0.077(7) -0.013(10) 0.083(8) -0.068(12)
C25 0.40(2) 0.302(16) 0.238(13) -0.161(12) 0.270(15) -0.272(16)
C26 0.38(2) 0.280(15) 0.38(2) 0.205(16) 0.35(2) 0.207(15)
C27 0.068(4) 0.083(5) 0.076(5) 0.010(4) 0.038(4) 0.012(4)
C28 0.102(6) 0.134(7) 0.099(6) 0.028(5) 0.045(5) 0.044(5)
C29 0.125(7) 0.093(6) 0.132(7) 0.037(5) 0.067(6) -0.005(5)
C30 0.091(5) 0.138(6) 0.069(5) -0.001(5) 0.036(5) 0.008(5)
C31 0.102(6) 0.098(6) 0.097(6) -0.031(4) 0.048(5) -0.025(5)
C32 0.100(7) 0.134(8) 0.108(7) -0.032(5) 0.037(6) -0.037(5)
C33 0.149(9) 0.139(8) 0.177(11) -0.022(7) 0.102(9) -0.049(6)
C34 0.196(11) 0.172(10) 0.146(9) -0.027(7) 0.123(9) -0.051(8)
C41 0.066(4) 0.058(4) 0.071(4) 0.010(3) 0.042(4) 0.008(3)
C42 0.077(5) 0.074(4) 0.067(4) 0.012(3) 0.041(4) 0.021(3)
C43 0.072(5) 0.077(5) 0.098(6) 0.006(4) 0.048(5) 0.015(4)
C44 0.070(5) 0.082(5) 0.107(6) 0.007(4) 0.057(5) 0.016(4)
C45 0.066(5) 0.081(5) 0.080(5) 0.008(4) 0.036(4) 0.004(3)
C46 0.054(4) 0.061(4) 0.065(4) 0.002(3) 0.029(4) 0.006(3)
C47 0.056(4) 0.068(4) 0.057(4) 0.007(3) 0.028(3) 0.006(3)
C48 0.054(4) 0.047(4) 0.060(4) 0.003(3) 0.027(3) -0.004(3)
C49 0.063(4) 0.073(5) 0.064(4) 0.001(3) 0.028(4) -0.003(3)
C50 0.066(5) 0.077(5) 0.072(5) 0.001(4) 0.026(4) -0.013(4)
C51 0.082(5) 0.080(5) 0.074(5) -0.011(4) 0.036(4) -0.026(4)
C52 0.073(5) 0.059(4) 0.060(4) 0.004(3) 0.034(4) -0.007(3)
C53 0.055(4) 0.068(4) 0.052(4) -0.004(3) 0.030(4) -0.009(3)
C54 0.093(6) 0.116(6) 0.075(5) -0.021(5) 0.046(5) 0.018(5)
C55 0.139(8) 0.204(10) 0.074(6) 0.001(6) 0.033(6) 0.067(7)
C56 0.152(8) 0.163(9) 0.170(9) -0.085(7) 0.107(8) -0.056(7)
C57 0.114(7) 0.200(9) 0.116(7) -0.056(6) 0.075(6) 0.012(6)
C58 0.061(5) 0.123(6) 0.126(7) 0.023(5) 0.058(5) 0.023(4)
C59 0.074(7) 0.205(12) 0.42(2) -0.094(13) 0.099(10) 0.029(7)
C60 0.112(9) 0.324(18) 0.35(2) 0.224(16) 0.112(11) 0.043(9)
C61 0.051(7) 0.56(3) 0.153(12) -0.055(15) 0.015(7) -0.023(11)
C62 0.087(5) 0.076(5) 0.074(4) 0.015(3) 0.042(4) 0.004(3)
C63 0.069(5) 0.097(6) 0.086(5) -0.010(4) 0.017(5) -0.025(4)
C64 0.132(10) 0.247(15) 0.51(3) 0.241(19) -0.194(15) -0.126(11)
C65 0.124(11) 0.75(4) 0.179(14) 0.06(2) 0.040(11) -0.224(18)
C66 0.135(11) 0.39(2) 0.40(3) -0.26(2) 0.029(15) -0.083(14)
C67 0.080(5) 0.053(4) 0.090(5) 0.000(3) 0.037(4) 0.001(3)
C68 0.128(7) 0.055(5) 0.158(8) -0.004(4) 0.062(6) 0.002(4)
C69 0.092(5) 0.083(5) 0.145(7) 0.015(5) 0.063(5) 0.027(4)
C70 0.123(7) 0.093(6) 0.091(6) 0.017(4) 0.035(5) 0.023(5)
C71 0.073(5) 0.100(6) 0.098(6) 0.026(5) 0.044(5) 0.004(4)
C72 0.099(6) 0.138(7) 0.062(5) 0.031(5) 0.026(5) 0.033(5)
C73 0.170(11) 0.163(9) 0.073(6) -0.019(6) 0.006(7) -0.024(8)
C74 0.213(13) 0.168(11) 0.109(9) -0.004(7) -0.006(9) 0.000(8)
C75 0.120(8) 0.376(17) 0.074(6) 0.034(8) 0.044(6) -0.067(9)
C76 0.085(8) 0.54(3) 0.122(10) 0.138(13) 0.024(8) -0.056(11)
C77 0.127(9) 0.227(12) 0.188(12) 0.045(10) 0.064(9) -0.065(8)
C78 0.114(8) 0.225(11) 0.109(7) 0.041(7) 0.057(7) -0.045(7)

loop_
_atom_type_symbol
_atom_type_description
_atom_type_scat_dispersion_real
_atom_type_scat_dispersion_imag
_atom_type_scat_source
C C 0.0033 0.0016 'International Tables Vol C Tables 4.2.6.8 and 6.1.1.4'
H H 0.0000 0.0000 'International Tables Vol C Tables 4.2.6.8 and 6.1.1.4'
Li Li -0.0003 0.0001 'International Tables Vol C Tables 4.2.6.8 and 6.1.1.4'
O O 0.0106 0.0060 'International Tables Vol C Tables 4.2.6.8 and 6.1.1.4'

loop_
_geom_angle_atom_site_label_1
_geom_angle_atom_site_label_2
_geom_angle_atom_site_label_3
_geom_angle
O1 Li1 O5 151.2(6)
O1 Li1 O3 98.9(5)
O5 Li1 O3 95.9(5)
O2 Li2 O3 98.7(5)
O2 Li2 O7 98.6(5)
O3 Li2 O7 94.9(5)
O2 Li2 O8 144.8(6)
O3 Li2 O8 115.7(5)
O7 Li2 O8 86.1(4)
O5 Li3 O7 103.9(5)
O5 Li3 O3 103.6(6)
O7 Li3 O3 101.1(5)
O6 Li4 O2 151.0(7)
O6 Li4 O7 100.0(5)
O2 Li4 O7 100.5(5)
O1 Li5 O4 114.3(5)
O1 Li5 O2 126.8(6)
O4 Li5 O2 118.7(5)
O1 Li5 O3 95.3(4)
O4 Li5 O3 85.9(5)
O2 Li5 O3 92.2(4)
O6 Li6 O9 119.9(6)
O6 Li6 O7 96.2(5)
O9 Li6 O7 116.1(5)
O6 Li6 O5 112.8(5)
O9 Li6 O5 116.1(5)
O7 Li6 O5 90.0(4)
C1 O1 Li1 144.7(5)
C1 O1 Li5 123.5(4)
Li1 O1 Li5 85.3(5)
C13 O2 Li4 125.9(5)
C13 O2 Li2 149.7(5)
Li4 O2 Li2 82.6(5)
C13 O2 Li5 92.7(4)
Li4 O2 Li5 115.4(5)
Li2 O2 Li5 81.8(4)
C31 O3 Li3 127.2(5)
C31 O3 Li2 124.4(5)
Li3 O3 Li2 80.3(5)
C31 O3 Li1 111.8(5)
Li3 O3 Li1 77.4(5)
Li2 O3 Li1 121.8(5)
C31 O3 Li5 101.6(5)
Li3 O3 Li5 129.8(5)
Li2 O3 Li5 81.3(4)
Li1 O3 Li5 73.8(4)
C33 O4 C32 114.1(7)
C33 O4 Li5 135.1(6)
C32 O4 Li5 109.2(5)
C41 O5 Li3 144.1(5)
C41 O5 Li1 124.8(5)
Li3 O5 Li1 83.0(5)
C41 O5 Li6 98.1(4)
Li3 O5 Li6 79.3(5)
Li1 O5 Li6 124.3(4)
C53 O6 Li4 164.2(5)
C53 O6 Li6 110.4(4)
Li4 O6 Li6 85.4(5)
C71 O7 Li3 128.7(5)
C71 O7 Li2 101.9(5)
Li3 O7 Li2 79.7(4)
C71 O7 Li4 117.8(5)
Li3 O7 Li4 112.7(5)
Li2 O7 Li4 78.3(4)
C71 O7 Li6 119.2(5)
Li3 O7 Li6 81.3(5)
Li2 O7 Li6 138.0(5)
Li4 O7 Li6 75.1(4)
C72 O8 C73 116.9(6)
C72 O8 Li2 106.9(5)
C73 O8 Li2 123.6(6)
C75 O9 C78 106.5(6)
C75 O9 Li6 133.4(6)
C78 O9 Li6 120.0(5)
O1 C1 C6 118.9(5)
O1 C1 C2 122.5(5)
C6 C1 C2 118.6(5)
C3 C2 C1 118.5(5)
C3 C2 C14 120.8(6)
C1 C2 C14 120.7(6)
C4 C3 C2 123.9(6)
C5 C4 C3 116.5(6)
C5 C4 C18 119.8(6)
C3 C4 C18 123.8(6)
C4 C5 C6 122.6(6)
C5 C6 C1 119.7(6)
C5 C6 C7 121.3(5)
C1 C6 C7 118.9(5)
C22 C7 C6 114.3(5)
C22 C7 C8 108.9(5)
C6 C7 C8 113.7(4)
C13 C8 C9 120.5(5)
C13 C8 C7 122.5(5)
C9 C8 C7 116.6(5)
C10 C9 C8 121.2(5)
C9 C10 C11 117.6(5)
C9 C10 C23 122.3(6)
C11 C10 C23 120.1(6)
C12 C11 C10 123.1(6)
C11 C12 C13 117.3(5)
C11 C12 C27 119.6(5)
C13 C12 C27 123.0(5)
O2 C13 C8 120.9(5)
O2 C13 C12 119.2(5)
C8 C13 C12 119.7(5)
C15 C14 C16 111.4(7)
C15 C14 C17 107.7(6)
C16 C14 C17 106.0(7)
C15 C14 C2 109.6(6)
C16 C14 C2 110.2(6)
C17 C14 C2 111.9(6)
C20 C18 C4 112.3(6)
C20 C18 C21 109.9(6)
C4 C18 C21 110.9(5)
C20 C18 C19 109.6(6)
C4 C18 C19 108.2(5)
C21 C18 C19 105.7(6)
C25 C23 C26 114.4(10)
C25 C23 C24 105.6(9)
C26 C23 C24 100.6(9)
C25 C23 C10 111.9(6)
C26 C23 C10 112.7(6)
C24 C23 C10 110.8(6)
C28 C27 C29 107.5(6)
C28 C27 C12 112.7(5)
C29 C27 C12 110.4(6)
C28 C27 C30 106.0(6)
C29 C27 C30 110.1(6)
C12 C27 C30 110.0(5)
O3 C31 C32 113.0(6)
O4 C32 C31 111.1(7)
C34 C33 O4 110.3(9)
O5 C41 C46 119.3(5)
O5 C41 C42 120.8(6)
C46 C41 C42 119.8(6)
C43 C42 C41 118.0(6)
C43 C42 C54 121.3(6)
C41 C42 C54 120.7(6)
C44 C43 C42 123.9(6)
C43 C44 C45 117.0(6)
C43 C44 C58 122.5(7)
C45 C44 C58 120.5(7)
C46 C45 C44 121.5(6)
C45 C46 C41 119.3(5)
C45 C46 C47 119.1(6)
C41 C46 C47 121.6(5)
C48 C47 C46 112.8(4)
C48 C47 C62 113.6(5)
C46 C47 C62 109.9(5)
C49 C48 C53 119.4(5)
C49 C48 C47 120.8(5)
C53 C48 C47 119.7(5)
C48 C49 C50 122.8(6)
C49 C50 C51 116.3(6)
C49 C50 C63 122.6(6)
C51 C50 C63 121.1(6)
C52 C51 C50 123.7(6)
C51 C52 C53 118.3(6)
C51 C52 C67 121.0(6)
C53 C52 C67 120.7(6)
O6 C53 C48 118.9(5)
O6 C53 C52 121.8(5)
C48 C53 C52 119.3(5)
C56 C54 C55 112.2(8)
C56 C54 C57 104.7(7)
C55 C54 C57 106.3(7)
C56 C54 C42 110.1(6)
C55 C54 C42 111.1(7)
C57 C54 C42 112.0(6)
C60 C58 C61 110.4(11)
C60 C58 C59 107.5(10)
C61 C58 C59 106.4(10)
C60 C58 C44 108.1(7)
C61 C58 C44 113.6(7)
C59 C58 C44 110.7(7)
C65 C63 C64 114.5(13)
C65 C63 C66 103.3(12)
C64 C63 C66 101.2(13)
C65 C63 C50 111.8(8)
C64 C63 C50 113.5(7)
C66 C63 C50 111.6(8)
C69 C67 C52 110.1(5)
C69 C67 C70 109.6(6)
C52 C67 C70 110.3(5)
C69 C67 C68 107.1(6)
C52 C67 C68 111.6(6)
C70 C67 C68 107.9(6)
O7 C71 C72 109.7(6)
O8 C72 C71 108.1(6)
C74 C73 O8 118.9(10)
O9 C75 C76 107.0(8)
C77 C76 C75 108.7(9)
C76 C77 C78 108.8(9)
C77 C78 O9 107.8(8)

loop_
_geom_bond_atom_site_label_1
_geom_bond_atom_site_label_2
_geom_bond_distance
Li1 O1 1.777(10)
Li1 O5 1.876(10)
Li1 O3 2.049(12)
Li2 O2 1.954(11)
Li2 O3 1.953(11)
Li2 O7 1.980(10)
Li2 O8 2.047(12)
Li3 O5 1.836(12)
Li3 O7 1.875(12)
Li3 O3 1.878(10)
Li4 O6 1.749(10)
Li4 O2 1.866(10)
Li4 O7 2.011(11)
Li5 O1 1.870(11)
Li5 O4 1.965(12)
Li5 O2 2.046(10)
Li5 O3 2.067(10)
Li6 O6 1.863(10)
Li6 O9 1.963(11)
Li6 O7 2.010(11)
Li6 O5 2.118(11)
O1 C1 1.337(6)
O2 C13 1.358(6)
O3 C31 1.408(7)
O4 C33 1.417(9)
O4 C32 1.416(9)
O5 C41 1.359(6)
O6 C53 1.340(6)
O7 C71 1.425(7)
O8 C72 1.402(8)
O8 C73 1.482(9)
O9 C75 1.400(9)
O9 C78 1.449(9)
C1 C6 1.410(8)
C1 C2 1.417(8)
C2 C3 1.392(8)
C2 C14 1.552(8)
C3 C4 1.388(8)
C4 C5 1.384(8)
C4 C18 1.524(8)
C5 C6 1.400(7)
C6 C7 1.526(8)
C7 C22 1.514(7)
C7 C8 1.547(8)
C8 C13 1.376(8)
C8 C9 1.414(7)
C9 C10 1.375(7)
C10 C11 1.400(8)
C10 C23 1.522(7)
C11 C12 1.398(8)
C12 C13 1.433(8)
C12 C27 1.529(8)
C14 C15 1.509(9)
C14 C16 1.513(10)
C14 C17 1.551(9)
C18 C20 1.519(9)
C18 C21 1.524(9)
C18 C19 1.565(9)
C23 C25 1.381(10)
C23 C26 1.466(11)
C23 C24 1.504(11)
C27 C28 1.517(9)
C27 C29 1.519(9)
C27 C30 1.548(9)
C31 C32 1.465(9)
C33 C34 1.388(12)
C41 C46 1.403(8)
C41 C42 1.417(7)
C42 C43 1.384(8)
C42 C54 1.550(9)
C43 C44 1.370(9)
C44 C45 1.414(8)
C44 C58 1.559(9)
C45 C46 1.390(8)
C46 C47 1.546(7)
C47 C48 1.521(7)
C47 C62 1.551(8)
C48 C49 1.384(7)
C48 C53 1.407(7)
C49 C50 1.391(8)
C50 C51 1.397(9)
C50 C63 1.516(9)
C51 C52 1.380(8)
C52 C53 1.417(7)
C52 C67 1.538(8)
C54 C56 1.513(10)
C54 C55 1.516(10)
C54 C57 1.535(8)
C58 C60 1.440(11)
C58 C61 1.464(13)
C58 C59 1.470(12)
C63 C65 1.365(13)
C63 C64 1.410(12)
C63 C66 1.480(15)
C67 C69 1.523(8)
C67 C70 1.548(9)
C67 C68 1.550(9)
C71 C72 1.516(9)
C73 C74 1.304(11)
C75 C76 1.431(13)
C76 C77 1.378(13)
C77 C78 1.385(11)
